data_4337174
loop_
_publ_author_name
'Kumar, Shanish'
'Mani, Ganesan'
'Dutta, Debodyuti'
'Mishra, Sabyashachi'

_publ_section_title
;
 Structural Diversity of Copper(I) Complexes Formed by Pyrrole- and
 Dipyrrolylmethane-Based Diphosphine Ligands with
 Cu-X&#x00B7;&#x00B7;&#x00B7;HN Hydrogen Bonds.
;
_journal_issue 2
_journal_name_full 'Inorganic chemistry'
_journal_page_first 700
_journal_page_last 709
_journal_paper_doi 10.1021/ic402253y
_journal_volume 53
_journal_year 2014
_chemical_formula_sum 'C47 H40 Cl Cu N2 P2'
_chemical_formula_weight 793.74
_chemical_name_systematic
;
 ?
;
_space_group_IT_number 2
_symmetry_cell_setting triclinic
_symmetry_space_group_name_Hall '-P 1'
_symmetry_space_group_name_H-M 'P -1'
_atom_sites_solution_hydrogens geom
_atom_sites_solution_primary direct
_atom_sites_solution_secondary difmap
_audit_creation_method SHELXL-97
_cell_angle_alpha 112.505(2)
_cell_angle_beta 94.387(2)
_cell_angle_gamma 93.330(2)
_cell_formula_units_Z 2
_cell_length_a 11.0444(7)
_cell_length_b 13.7726(9)
_cell_length_c 14.0611(9)
_cell_measurement_reflns_used 25391
_cell_measurement_temperature 293(2)
_cell_measurement_theta_max 26.39
_cell_measurement_theta_min 1.58
_cell_volume 1961.3(2)
_computing_structure_refinement 'SHELXL-97 (Sheldrick, 2008)'
_computing_structure_solution 'SHELXS-97 (Sheldrick, 1990)'
_diffrn_ambient_temperature 293(2)
_diffrn_measured_fraction_theta_full 0.972
_diffrn_measured_fraction_theta_max 0.972
_diffrn_measurement_device_type 'Bruker CCD APEX 2'
_diffrn_measurement_method hemisphere
_diffrn_radiation_monochromator graphite
_diffrn_radiation_source 'fine-focus sealed tube'
_diffrn_radiation_type MoK\a
_diffrn_radiation_wavelength 0.71073
_diffrn_reflns_av_R_equivalents 0.0375
_diffrn_reflns_av_sigmaI/netI 0.0427
_diffrn_reflns_limit_h_max 13
_diffrn_reflns_limit_h_min -13
_diffrn_reflns_limit_k_max 17
_diffrn_reflns_limit_k_min -16
_diffrn_reflns_limit_l_max 17
_diffrn_reflns_limit_l_min -17
_diffrn_reflns_number 25391
_diffrn_reflns_theta_full 26.39
_diffrn_reflns_theta_max 26.39
_diffrn_reflns_theta_min 1.58
_exptl_absorpt_coefficient_mu 0.743
_exptl_absorpt_correction_T_max 0.8304
_exptl_absorpt_correction_T_min 0.7123
_exptl_absorpt_correction_type multi-scan
_exptl_absorpt_process_details SADABS
_exptl_crystal_colour Colorless
_exptl_crystal_density_diffrn 1.344
_exptl_crystal_density_method 'not measured'
_exptl_crystal_description Prism
_exptl_crystal_F_000 824
_exptl_crystal_size_max 0.49
_exptl_crystal_size_mid 0.38
_exptl_crystal_size_min 0.26
_refine_diff_density_max 0.447
_refine_diff_density_min -0.371
_refine_diff_density_rms 0.052
_refine_ls_extinction_method none
_refine_ls_goodness_of_fit_ref 1.015
_refine_ls_hydrogen_treatment mixed
_refine_ls_matrix_type full
_refine_ls_number_parameters 484
_refine_ls_number_reflns 7816
_refine_ls_number_restraints 0
_refine_ls_restrained_S_all 1.015
_refine_ls_R_factor_all 0.0634
_refine_ls_R_factor_gt 0.0403
_refine_ls_shift/su_max 0.000
_refine_ls_shift/su_mean 0.000
_refine_ls_structure_factor_coef Fsqd
_refine_ls_weighting_details 'calc w=1/[\s^2^(Fo^2^)+(0.0468P)^2^+0.7457P] where P=(Fo^2^+2Fc^2^)/3'
_refine_ls_weighting_scheme calc
_refine_ls_wR_factor_gt 0.0937
_refine_ls_wR_factor_ref 0.1054
_reflns_number_gt 5769
_reflns_number_total 7816
_reflns_threshold_expression >2\s(I)
_cod_data_source_file ic402253y_si_002.cif
_cod_data_source_block complex4
_cod_depositor_comments
;
The following automatic conversions were performed:

'_symmetry_cell_setting' value 'Triclinic' changed to 'triclinic'
according to
/usr/data/users/saulius/automatic-downloads/current/ACS/lib/dictionaries/cif_core.dic
dictionary named 'cif_core.dic' version 2.4.2 from 2011-04-26.

Automatic conversion script
Id: cif_fix_values 2281 2013-09-26 08:29:07Z andrius 
;
_cod_original_sg_symbol_H-M P-1
_cod_database_code 4337174

loop_
_symmetry_equiv_pos_as_xyz
'x, y, z'
'-x, -y, -z'

loop_
_atom_site_label
_atom_site_type_symbol
_atom_site_fract_x
_atom_site_fract_y
_atom_site_fract_z
_atom_site_U_iso_or_equiv
_atom_site_adp_type
_atom_site_occupancy
_atom_site_symmetry_multiplicity
_atom_site_calc_flag
_atom_site_refinement_flags
C1 C 0.0007(2) -0.0712(2) 0.2760(2) 0.0424(6) Uani 1 1 d .
C2 C 0.1043(3) -0.1237(2) 0.2679(3) 0.0639(8) Uani 1 1 d .
H2 H 0.1802 -0.0872 0.2753 0.077 Uiso 1 1 calc R
C3 C 0.0962(4) -0.2304(3) 0.2490(3) 0.0806(11) Uani 1 1 d .
H3 H 0.1665 -0.2653 0.2431 0.097 Uiso 1 1 calc R
C4 C -0.0150(4) -0.2842(3) 0.2391(3) 0.0782(11) Uani 1 1 d .
H4 H -0.0202 -0.3557 0.2268 0.094 Uiso 1 1 calc R
C5 C -0.1181(4) -0.2335(3) 0.2472(3) 0.0761(11) Uani 1 1 d .
H5 H -0.1936 -0.2705 0.2403 0.091 Uiso 1 1 calc R
C6 C -0.1110(3) -0.1267(2) 0.2656(2) 0.0585(8) Uani 1 1 d .
H6 H -0.1819 -0.0925 0.2710 0.070 Uiso 1 1 calc R
C7 C -0.1217(2) 0.1164(2) 0.3446(2) 0.0408(6) Uani 1 1 d .
C8 C -0.1356(3) 0.1237(3) 0.4435(2) 0.0612(8) Uani 1 1 d .
H8 H -0.0731 0.1064 0.4806 0.073 Uiso 1 1 calc R
C9 C -0.2409(3) 0.1563(3) 0.4888(3) 0.0749(10) Uani 1 1 d .
H9 H -0.2493 0.1593 0.5551 0.090 Uiso 1 1 calc R
C10 C -0.3316(3) 0.1839(3) 0.4365(3) 0.0816(11) Uani 1 1 d .
H10 H -0.4018 0.2068 0.4675 0.098 Uiso 1 1 calc R
C11 C -0.3203(3) 0.1782(3) 0.3385(4) 0.0910(13) Uani 1 1 d .
H11 H -0.3832 0.1963 0.3025 0.109 Uiso 1 1 calc R
C12 C -0.2148(3) 0.1455(3) 0.2926(3) 0.0675(9) Uani 1 1 d .
H12 H -0.2068 0.1431 0.2264 0.081 Uiso 1 1 calc R
C13 C -0.0093(2) 0.0434(2) 0.14973(19) 0.0443(6) Uani 1 1 d .
H13A H 0.0379 -0.0136 0.1120 0.053 Uiso 1 1 calc R
H13B H -0.0947 0.0190 0.1263 0.053 Uiso 1 1 calc R
C14 C 0.0214(2) 0.13405(19) 0.11952(18) 0.0379(6) Uani 1 1 d .
C15 C -0.0459(2) 0.1801(2) 0.0665(2) 0.0449(6) Uani 1 1 d .
H15 H -0.1290 0.1650 0.0452 0.054 Uiso 1 1 calc R
C16 C 0.0326(2) 0.2550(2) 0.0493(2) 0.0441(6) Uani 1 1 d .
H16 H 0.0104 0.2970 0.0138 0.053 Uiso 1 1 calc R
C17 C 0.1471(2) 0.25494(19) 0.09398(18) 0.0350(5) Uani 1 1 d .
C18 C 0.2687(2) 0.32109(19) 0.10859(18) 0.0349(5) Uani 1 1 d .
C19 C 0.2567(2) 0.39976(19) 0.05469(19) 0.0391(6) Uani 1 1 d .
C20 C 0.1662(2) 0.4689(2) 0.0770(2) 0.0472(7) Uani 1 1 d .
H20 H 0.1108 0.4654 0.1224 0.057 Uiso 1 1 calc R
C21 C 0.1570(3) 0.5426(2) 0.0331(2) 0.0597(8) Uani 1 1 d .
H21 H 0.0953 0.5877 0.0486 0.072 Uiso 1 1 calc R
C22 C 0.2386(3) 0.5494(3) -0.0334(3) 0.0723(10) Uani 1 1 d .
H22 H 0.2329 0.5993 -0.0628 0.087 Uiso 1 1 calc R
C23 C 0.3285(3) 0.4823(3) -0.0562(3) 0.0718(10) Uani 1 1 d .
H23 H 0.3843 0.4870 -0.1009 0.086 Uiso 1 1 calc R
C24 C 0.3374(3) 0.4076(2) -0.0132(2) 0.0541(7) Uani 1 1 d .
H24 H 0.3983 0.3619 -0.0303 0.065 Uiso 1 1 calc R
C25 C 0.3689(2) 0.24780(19) 0.06370(19) 0.0379(6) Uani 1 1 d .
C26 C 0.3420(3) 0.1556(2) -0.0240(2) 0.0510(7) Uani 1 1 d .
H26 H 0.2619 0.1355 -0.0542 0.061 Uiso 1 1 calc R
C27 C 0.4333(3) 0.0929(2) -0.0674(3) 0.0649(9) Uani 1 1 d .
H27 H 0.4138 0.0314 -0.1262 0.078 Uiso 1 1 calc R
C28 C 0.5513(3) 0.1208(3) -0.0245(3) 0.0669(9) Uani 1 1 d .
H28 H 0.6120 0.0782 -0.0535 0.080 Uiso 1 1 calc R
C29 C 0.5800(3) 0.2119(3) 0.0617(3) 0.0622(8) Uani 1 1 d .
H29 H 0.6605 0.2313 0.0911 0.075 Uiso 1 1 calc R
C30 C 0.4899(2) 0.2752(2) 0.1054(2) 0.0486(7) Uani 1 1 d .
H30 H 0.5108 0.3371 0.1637 0.058 Uiso 1 1 calc R
C31 C 0.3011(2) 0.38382(18) 0.22461(18) 0.0336(5) Uani 1 1 d .
C32 C 0.2933(2) 0.4863(2) 0.2875(2) 0.0423(6) Uani 1 1 d .
H32 H 0.2700 0.5393 0.2664 0.051 Uiso 1 1 calc R
C33 C 0.3269(2) 0.4980(2) 0.3907(2) 0.0449(6) Uani 1 1 d .
H33 H 0.3288 0.5599 0.4494 0.054 Uiso 1 1 calc R
C34 C 0.3559(2) 0.40270(19) 0.38905(19) 0.0371(6) Uani 1 1 d .
C35 C 0.4010(2) 0.3674(2) 0.47149(19) 0.0419(6) Uani 1 1 d .
H35A H 0.4328 0.4290 0.5326 0.050 Uiso 1 1 calc R
H35B H 0.4679 0.3245 0.4483 0.050 Uiso 1 1 calc R
C36 C 0.3739(2) 0.2512(2) 0.5985(2) 0.0428(6) Uani 1 1 d .
C37 C 0.4526(3) 0.3208(3) 0.6807(2) 0.0571(8) Uani 1 1 d .
H37 H 0.4578 0.3925 0.6937 0.068 Uiso 1 1 calc R
C38 C 0.5236(3) 0.2855(3) 0.7439(3) 0.0706(9) Uani 1 1 d .
H38 H 0.5748 0.3336 0.7997 0.085 Uiso 1 1 calc R
C39 C 0.5191(3) 0.1805(3) 0.7248(3) 0.0812(11) Uani 1 1 d .
H39 H 0.5680 0.1568 0.7667 0.097 Uiso 1 1 calc R
C40 C 0.4424(4) 0.1106(3) 0.6441(4) 0.0925(13) Uani 1 1 d .
H40 H 0.4385 0.0390 0.6313 0.111 Uiso 1 1 calc R
C41 C 0.3703(3) 0.1454(3) 0.5809(3) 0.0697(9) Uani 1 1 d .
H41 H 0.3187 0.0968 0.5259 0.084 Uiso 1 1 calc R
C42 C 0.1884(2) 0.3922(2) 0.5796(2) 0.0441(6) Uani 1 1 d .
C43 C 0.2328(4) 0.4883(3) 0.6541(3) 0.0902(13) Uani 1 1 d .
H43 H 0.3163 0.5041 0.6732 0.108 Uiso 1 1 calc R
C44 C 0.1524(5) 0.5627(3) 0.7013(3) 0.1009(15) Uani 1 1 d .
H44 H 0.1830 0.6274 0.7528 0.121 Uiso 1 1 calc R
C45 C 0.0310(4) 0.5420(3) 0.6732(3) 0.0857(12) Uani 1 1 d .
H45 H -0.0220 0.5918 0.7050 0.103 Uiso 1 1 calc R
C46 C -0.0116(4) 0.4491(4) 0.5992(4) 0.1082(16) Uani 1 1 d .
H46 H -0.0951 0.4344 0.5790 0.130 Uiso 1 1 calc R
C47 C 0.0663(3) 0.3746(3) 0.5520(3) 0.0778(11) Uani 1 1 d .
H47 H 0.0343 0.3107 0.5001 0.093 Uiso 1 1 calc R
N1 N 0.13841(19) 0.18017(17) 0.13572(16) 0.0382(5) Uani 1 1 d .
H1N H 0.195(2) 0.160(2) 0.162(2) 0.046 Uiso 1 1 d .
N2 N 0.33889(19) 0.33395(17) 0.28741(16) 0.0375(5) Uani 1 1 d .
H2N H 0.354(2) 0.272(2) 0.271(2) 0.045 Uiso 1 1 d .
P1 P 0.01586(6) 0.06606(5) 0.28826(5) 0.03646(16) Uani 1 1 d .
P2 P 0.28335(6) 0.29080(5) 0.50723(5) 0.03785(16) Uani 1 1 d .
Cl Cl 0.34533(6) 0.08664(5) 0.25984(6) 0.04980(18) Uani 1 1 d .
Cu Cu 0.19684(3) 0.15331(2) 0.36587(2) 0.04147(11) Uani 1 1 d .

loop_
_atom_site_aniso_label
_atom_site_aniso_U_11
_atom_site_aniso_U_22
_atom_site_aniso_U_33
_atom_site_aniso_U_23
_atom_site_aniso_U_13
_atom_site_aniso_U_12
C1 0.0490(16) 0.0369(14) 0.0392(15) 0.0127(12) 0.0066(12) 0.0006(12)
C2 0.0572(19) 0.0454(18) 0.081(2) 0.0165(17) 0.0032(17) 0.0058(15)
C3 0.087(3) 0.048(2) 0.100(3) 0.021(2) 0.005(2) 0.0194(19)
C4 0.122(3) 0.0421(19) 0.073(2) 0.0235(18) 0.023(2) 0.006(2)
C5 0.099(3) 0.051(2) 0.075(2) 0.0191(18) 0.032(2) -0.0180(19)
C6 0.0581(19) 0.0485(18) 0.069(2) 0.0224(16) 0.0182(16) -0.0035(14)
C7 0.0323(13) 0.0375(14) 0.0483(16) 0.0119(12) 0.0065(11) -0.0014(11)
C8 0.0480(17) 0.083(2) 0.0488(18) 0.0193(17) 0.0088(14) 0.0125(16)
C9 0.070(2) 0.092(3) 0.064(2) 0.025(2) 0.0313(18) 0.018(2)
C10 0.063(2) 0.082(3) 0.122(3) 0.052(2) 0.051(2) 0.0351(19)
C11 0.058(2) 0.124(3) 0.130(4) 0.084(3) 0.033(2) 0.042(2)
C12 0.0506(18) 0.090(2) 0.085(2) 0.054(2) 0.0217(17) 0.0216(17)
C13 0.0460(15) 0.0422(15) 0.0387(15) 0.0103(12) 0.0065(12) -0.0083(12)
C14 0.0371(14) 0.0384(14) 0.0325(13) 0.0083(11) 0.0061(11) -0.0043(11)
C15 0.0328(13) 0.0485(16) 0.0489(16) 0.0150(13) 0.0015(12) 0.0015(12)
C16 0.0408(14) 0.0463(16) 0.0486(16) 0.0228(13) 0.0007(12) 0.0055(12)
C17 0.0346(13) 0.0359(13) 0.0374(13) 0.0167(11) 0.0087(10) 0.0032(10)
C18 0.0341(13) 0.0363(13) 0.0371(13) 0.0169(11) 0.0059(10) 0.0041(10)
C19 0.0397(14) 0.0393(14) 0.0394(14) 0.0179(12) 0.0005(11) -0.0023(11)
C20 0.0480(16) 0.0474(16) 0.0506(17) 0.0245(14) 0.0025(13) 0.0042(13)
C21 0.067(2) 0.0492(18) 0.068(2) 0.0302(16) -0.0045(16) 0.0084(15)
C22 0.092(3) 0.065(2) 0.081(2) 0.053(2) 0.003(2) 0.0031(19)
C23 0.088(3) 0.075(2) 0.072(2) 0.050(2) 0.0212(19) 0.002(2)
C24 0.0603(18) 0.0556(18) 0.0558(18) 0.0299(15) 0.0151(15) 0.0081(14)
C25 0.0385(14) 0.0399(14) 0.0419(15) 0.0219(12) 0.0125(11) 0.0046(11)
C26 0.0541(17) 0.0477(17) 0.0476(17) 0.0134(14) 0.0127(14) 0.0027(14)
C27 0.084(3) 0.0461(18) 0.059(2) 0.0095(16) 0.0269(18) 0.0116(17)
C28 0.069(2) 0.065(2) 0.077(2) 0.030(2) 0.0372(19) 0.0325(18)
C29 0.0419(16) 0.078(2) 0.074(2) 0.034(2) 0.0177(15) 0.0151(16)
C30 0.0406(15) 0.0516(17) 0.0532(17) 0.0183(14) 0.0112(13) 0.0075(13)
C31 0.0314(12) 0.0333(13) 0.0370(13) 0.0147(11) 0.0053(10) 0.0017(10)
C32 0.0398(14) 0.0356(14) 0.0505(16) 0.0164(13) 0.0001(12) 0.0029(11)
C33 0.0406(14) 0.0382(15) 0.0447(16) 0.0050(12) -0.0010(12) 0.0017(12)
C34 0.0267(12) 0.0408(14) 0.0383(14) 0.0106(12) 0.0006(10) -0.0041(10)
C35 0.0341(13) 0.0486(16) 0.0377(14) 0.0134(12) -0.0040(11) -0.0045(11)
C36 0.0376(14) 0.0511(16) 0.0441(15) 0.0222(13) 0.0101(12) 0.0054(12)
C37 0.0597(19) 0.0616(19) 0.0517(18) 0.0252(16) -0.0013(15) 0.0058(15)
C38 0.063(2) 0.093(3) 0.062(2) 0.041(2) -0.0072(16) 0.0034(19)
C39 0.069(2) 0.113(3) 0.095(3) 0.077(3) 0.005(2) 0.016(2)
C40 0.094(3) 0.077(3) 0.128(4) 0.067(3) -0.004(3) 0.008(2)
C41 0.068(2) 0.058(2) 0.086(3) 0.0359(19) -0.0058(18) -0.0025(17)
C42 0.0494(16) 0.0464(16) 0.0352(14) 0.0133(13) 0.0071(12) 0.0096(13)
C43 0.081(3) 0.073(3) 0.076(3) -0.014(2) -0.018(2) 0.029(2)
C44 0.135(4) 0.074(3) 0.062(2) -0.010(2) -0.004(3) 0.040(3)
C45 0.104(3) 0.086(3) 0.078(3) 0.031(2) 0.041(2) 0.054(3)
C46 0.062(2) 0.097(3) 0.147(4) 0.019(3) 0.035(3) 0.035(2)
C47 0.0455(18) 0.064(2) 0.102(3) 0.005(2) 0.0195(18) 0.0107(16)
N1 0.0336(12) 0.0441(13) 0.0407(12) 0.0218(10) 0.0010(9) -0.0001(10)
N2 0.0415(12) 0.0315(11) 0.0379(12) 0.0117(10) 0.0044(9) 0.0035(10)
P1 0.0313(3) 0.0353(4) 0.0395(4) 0.0111(3) 0.0063(3) -0.0013(3)
P2 0.0317(3) 0.0400(4) 0.0378(4) 0.0109(3) 0.0033(3) 0.0019(3)
Cl 0.0429(4) 0.0465(4) 0.0599(4) 0.0171(3) 0.0171(3) 0.0140(3)
Cu 0.03314(17) 0.0414(2) 0.0446(2) 0.01146(15) 0.00404(13) -0.00022(13)

loop_
_atom_type_symbol
_atom_type_description
_atom_type_scat_dispersion_real
_atom_type_scat_dispersion_imag
_atom_type_scat_source
C C 0.0033 0.0016 'International Tables Vol C Tables 4.2.6.8 and 6.1.1.4'
H H 0.0000 0.0000 'International Tables Vol C Tables 4.2.6.8 and 6.1.1.4'
N N 0.0061 0.0033 'International Tables Vol C Tables 4.2.6.8 and 6.1.1.4'
P P 0.1023 0.0942 'International Tables Vol C Tables 4.2.6.8 and 6.1.1.4'
Cl Cl 0.1484 0.1585 'International Tables Vol C Tables 4.2.6.8 and 6.1.1.4'
Cu Cu 0.3201 1.2651 'International Tables Vol C Tables 4.2.6.8 and 6.1.1.4'

loop_
_geom_angle_atom_site_label_1
_geom_angle_atom_site_label_2
_geom_angle_atom_site_label_3
_geom_angle
C2 C1 C6 118.8(3)
C2 C1 P1 118.4(2)
C6 C1 P1 122.6(2)
C1 C2 C3 120.5(3)
C1 C2 H2 119.7
C3 C2 H2 119.7
C4 C3 C2 120.1(3)
C4 C3 H3 120.0
C2 C3 H3 120.0
C5 C4 C3 120.1(3)
C5 C4 H4 119.9
C3 C4 H4 119.9
C4 C5 C6 120.3(3)
C4 C5 H5 119.9
C6 C5 H5 119.9
C1 C6 C5 120.3(3)
C1 C6 H6 119.9
C5 C6 H6 119.9
C8 C7 C12 118.0(3)
C8 C7 P1 118.4(2)
C12 C7 P1 123.5(2)
C7 C8 C9 121.2(3)
C7 C8 H8 119.4
C9 C8 H8 119.4
C10 C9 C8 120.0(3)
C10 C9 H9 120.0
C8 C9 H9 120.0
C9 C10 C11 120.1(3)
C9 C10 H10 119.9
C11 C10 H10 119.9
C10 C11 C12 120.1(3)
C10 C11 H11 119.9
C12 C11 H11 119.9
C7 C12 C11 120.4(3)
C7 C12 H12 119.8
C11 C12 H12 119.8
C14 C13 P1 117.92(18)
C14 C13 H13A 107.8
P1 C13 H13A 107.8
C14 C13 H13B 107.8
P1 C13 H13B 107.8
H13A C13 H13B 107.2
C15 C14 N1 106.7(2)
C15 C14 C13 131.9(2)
N1 C14 C13 121.1(2)
C14 C15 C16 108.0(2)
C14 C15 H15 126.0
C16 C15 H15 126.0
C17 C16 C15 108.2(2)
C17 C16 H16 125.9
C15 C16 H16 125.9
N1 C17 C16 106.1(2)
N1 C17 C18 119.8(2)
C16 C17 C18 134.0(2)
C31 C18 C17 107.55(18)
C31 C18 C25 110.41(19)
C17 C18 C25 109.83(19)
C31 C18 C19 108.56(19)
C17 C18 C19 110.61(19)
C25 C18 C19 109.85(19)
C24 C19 C20 117.5(2)
C24 C19 C18 122.1(2)
C20 C19 C18 120.4(2)
C21 C20 C19 121.4(3)
C21 C20 H20 119.3
C19 C20 H20 119.3
C22 C21 C20 120.1(3)
C22 C21 H21 120.0
C20 C21 H21 120.0
C23 C22 C21 119.5(3)
C23 C22 H22 120.2
C21 C22 H22 120.2
C22 C23 C24 120.6(3)
C22 C23 H23 119.7
C24 C23 H23 119.7
C23 C24 C19 120.9(3)
C23 C24 H24 119.5
C19 C24 H24 119.5
C26 C25 C30 117.6(2)
C26 C25 C18 121.0(2)
C30 C25 C18 121.3(2)
C25 C26 C27 120.8(3)
C25 C26 H26 119.6
C27 C26 H26 119.6
C28 C27 C26 120.6(3)
C28 C27 H27 119.7
C26 C27 H27 119.7
C27 C28 C29 119.6(3)
C27 C28 H28 120.2
C29 C28 H28 120.2
C28 C29 C30 120.4(3)
C28 C29 H29 119.8
C30 C29 H29 119.8
C29 C30 C25 121.0(3)
C29 C30 H30 119.5
C25 C30 H30 119.5
C32 C31 N2 106.5(2)
C32 C31 C18 133.1(2)
N2 C31 C18 120.2(2)
C31 C32 C33 108.0(2)
C31 C32 H32 126.0
C33 C32 H32 126.0
C34 C33 C32 108.0(2)
C34 C33 H33 126.0
C32 C33 H33 126.0
C33 C34 N2 106.4(2)
C33 C34 C35 132.7(2)
N2 C34 C35 120.9(2)
C34 C35 P2 113.69(17)
C34 C35 H35A 108.8
P2 C35 H35A 108.8
C34 C35 H35B 108.8
P2 C35 H35B 108.8
H35A C35 H35B 107.7
C41 C36 C37 117.6(3)
C41 C36 P2 118.6(2)
C37 C36 P2 123.6(2)
C38 C37 C36 121.0(3)
C38 C37 H37 119.5
C36 C37 H37 119.5
C39 C38 C37 120.3(3)
C39 C38 H38 119.8
C37 C38 H38 119.8
C40 C39 C38 119.6(3)
C40 C39 H39 120.2
C38 C39 H39 120.2
C39 C40 C41 120.4(3)
C39 C40 H40 119.8
C41 C40 H40 119.8
C36 C41 C40 121.0(3)
C36 C41 H41 119.5
C40 C41 H41 119.5
C47 C42 C43 117.7(3)
C47 C42 P2 117.7(2)
C43 C42 P2 124.4(2)
C42 C43 C44 119.9(4)
C42 C43 H43 120.0
C44 C43 H43 120.0
C45 C44 C43 120.9(4)
C45 C44 H44 119.6
C43 C44 H44 119.6
C46 C45 C44 119.0(4)
C46 C45 H45 120.5
C44 C45 H45 120.5
C45 C46 C47 120.9(4)
C45 C46 H46 119.6
C47 C46 H46 119.6
C42 C47 C46 121.6(4)
C42 C47 H47 119.2
C46 C47 H47 119.2
C17 N1 C14 111.0(2)
C17 N1 H1N 126.1(19)
C14 N1 H1N 122.5(19)
C31 N2 C34 111.0(2)
C31 N2 H2N 128.0(19)
C34 N2 H2N 120.9(19)
C7 P1 C1 102.96(12)
C7 P1 C13 106.45(12)
C1 P1 C13 98.86(12)
C7 P1 Cu 118.83(9)
C1 P1 Cu 113.84(9)
C13 P1 Cu 113.57(8)
C42 P2 C36 108.64(12)
C42 P2 C35 102.46(13)
C36 P2 C35 101.16(11)
C42 P2 Cu 118.93(9)
C36 P2 Cu 113.36(9)
C35 P2 Cu 110.30(9)
P1 Cu P2 142.13(3)
P1 Cu Cl 109.34(3)
P2 Cu Cl 108.36(3)

loop_
_geom_bond_atom_site_label_1
_geom_bond_atom_site_label_2
_geom_bond_distance
C1 C2 1.377(4)
C1 C6 1.381(4)
C1 P1 1.828(3)
C2 C3 1.386(4)
C2 H2 0.9300
C3 C4 1.366(5)
C3 H3 0.9300
C4 C5 1.360(5)
C4 H4 0.9300
C5 C6 1.388(4)
C5 H5 0.9300
C6 H6 0.9300
C7 C8 1.377(4)
C7 C12 1.382(4)
C7 P1 1.817(2)
C8 C9 1.383(4)
C8 H8 0.9300
C9 C10 1.354(5)
C9 H9 0.9300
C10 C11 1.366(5)
C10 H10 0.9300
C11 C12 1.389(4)
C11 H11 0.9300
C12 H12 0.9300
C13 C14 1.494(3)
C13 P1 1.847(3)
C13 H13A 0.9700
C13 H13B 0.9700
C14 C15 1.358(3)
C14 N1 1.369(3)
C15 C16 1.411(4)
C15 H15 0.9300
C16 C17 1.369(3)
C16 H16 0.9300
C17 N1 1.369(3)
C17 C18 1.533(3)
C18 C31 1.527(3)
C18 C25 1.546(3)
C18 C19 1.548(3)
C19 C24 1.384(4)
C19 C20 1.391(3)
C20 C21 1.379(4)
C20 H20 0.9300
C21 C22 1.372(5)
C21 H21 0.9300
C22 C23 1.368(5)
C22 H22 0.9300
C23 C24 1.382(4)
C23 H23 0.9300
C24 H24 0.9300
C25 C26 1.387(4)
C25 C30 1.388(4)
C26 C27 1.388(4)
C26 H26 0.9300
C27 C28 1.361(5)
C27 H27 0.9300
C28 C29 1.369(5)
C28 H28 0.9300
C29 C30 1.382(4)
C29 H29 0.9300
C30 H30 0.9300
C31 C32 1.361(3)
C31 N2 1.366(3)
C32 C33 1.415(4)
C32 H32 0.9300
C33 C34 1.361(3)
C33 H33 0.9300
C34 N2 1.370(3)
C34 C35 1.483(3)
C35 P2 1.845(3)
C35 H35A 0.9700
C35 H35B 0.9700
C36 C41 1.379(4)
C36 C37 1.383(4)
C36 P2 1.829(3)
C37 C38 1.382(4)
C37 H37 0.9300
C38 C39 1.363(5)
C38 H38 0.9300
C39 C40 1.362(5)
C39 H39 0.9300
C40 C41 1.383(5)
C40 H40 0.9300
C41 H41 0.9300
C42 C47 1.355(4)
C42 C43 1.369(4)
C42 P2 1.825(3)
C43 C44 1.398(5)
C43 H43 0.9300
C44 C45 1.350(6)
C44 H44 0.9300
C45 C46 1.334(6)
C45 H45 0.9300
C46 C47 1.380(5)
C46 H46 0.9300
C47 H47 0.9300
N1 H1N 0.81(3)
N2 H2N 0.82(3)
P1 Cu 2.2391(7)
P2 Cu 2.2511(7)
Cl Cu 2.2927(7)

loop_
_geom_hbond_atom_site_label_D
_geom_hbond_atom_site_label_H
_geom_hbond_atom_site_label_A
_geom_hbond_distance_DH
_geom_hbond_distance_HA
_geom_hbond_distance_DA
_geom_hbond_angle_DHA
N1 H1N Cl 0.81(3) 2.57(3) 3.374(2) 170(3)
N2 H2N Cl 0.82(3) 2.50(3) 3.283(2) 160(2)

loop_
_geom_torsion_atom_site_label_1
_geom_torsion_atom_site_label_2
_geom_torsion_atom_site_label_3
_geom_torsion_atom_site_label_4
_geom_torsion
C6 C1 C2 C3 0.5(5)
P1 C1 C2 C3 -174.1(3)
C1 C2 C3 C4 -0.6(6)
C2 C3 C4 C5 0.4(6)
C3 C4 C5 C6 -0.1(6)
C2 C1 C6 C5 -0.2(5)
P1 C1 C6 C5 174.1(2)
C4 C5 C6 C1 0.0(5)
C12 C7 C8 C9 1.8(5)
P1 C7 C8 C9 -176.7(3)
C7 C8 C9 C10 -1.4(5)
C8 C9 C10 C11 0.9(6)
C9 C10 C11 C12 -0.9(6)
C8 C7 C12 C11 -1.7(5)
P1 C7 C12 C11 176.7(3)
C10 C11 C12 C7 1.3(6)
P1 C13 C14 C15 -124.4(3)
P1 C13 C14 N1 62.5(3)
N1 C14 C15 C16 0.6(3)
C13 C14 C15 C16 -173.2(3)
C14 C15 C16 C17 -1.0(3)
C15 C16 C17 N1 1.0(3)
C15 C16 C17 C18 -175.5(3)
N1 C17 C18 C31 -61.7(3)
C16 C17 C18 C31 114.4(3)
N1 C17 C18 C25 58.4(3)
C16 C17 C18 C25 -125.4(3)
N1 C17 C18 C19 179.9(2)
C16 C17 C18 C19 -4.0(4)
C31 C18 C19 C24 113.4(3)
C17 C18 C19 C24 -128.8(3)
C25 C18 C19 C24 -7.4(3)
C31 C18 C19 C20 -63.8(3)
C17 C18 C19 C20 54.0(3)
C25 C18 C19 C20 175.4(2)
C24 C19 C20 C21 0.0(4)
C18 C19 C20 C21 177.3(2)
C19 C20 C21 C22 -0.5(5)
C20 C21 C22 C23 0.4(5)
C21 C22 C23 C24 0.3(5)
C22 C23 C24 C19 -0.9(5)
C20 C19 C24 C23 0.7(4)
C18 C19 C24 C23 -176.6(3)
C31 C18 C25 C26 153.5(2)
C17 C18 C25 C26 35.0(3)
C19 C18 C25 C26 -86.8(3)
C31 C18 C25 C30 -30.8(3)
C17 C18 C25 C30 -149.3(2)
C19 C18 C25 C30 88.9(3)
C30 C25 C26 C27 0.6(4)
C18 C25 C26 C27 176.5(2)
C25 C26 C27 C28 0.1(5)
C26 C27 C28 C29 -0.5(5)
C27 C28 C29 C30 0.2(5)
C28 C29 C30 C25 0.5(4)
C26 C25 C30 C29 -0.9(4)
C18 C25 C30 C29 -176.7(2)
C17 C18 C31 C32 -102.3(3)
C25 C18 C31 C32 137.9(3)
C19 C18 C31 C32 17.4(4)
C17 C18 C31 N2 72.4(3)
C25 C18 C31 N2 -47.4(3)
C19 C18 C31 N2 -167.9(2)
N2 C31 C32 C33 -0.3(3)
C18 C31 C32 C33 175.0(2)
C31 C32 C33 C34 0.7(3)
C32 C33 C34 N2 -0.8(3)
C32 C33 C34 C35 177.5(2)
C33 C34 C35 P2 104.4(3)
N2 C34 C35 P2 -77.4(3)
C41 C36 C37 C38 -1.0(4)
P2 C36 C37 C38 -176.5(2)
C36 C37 C38 C39 1.3(5)
C37 C38 C39 C40 -1.1(6)
C38 C39 C40 C41 0.6(6)
C37 C36 C41 C40 0.5(5)
P2 C36 C41 C40 176.2(3)
C39 C40 C41 C36 -0.3(6)
C47 C42 C43 C44 2.3(6)
P2 C42 C43 C44 176.7(3)
C42 C43 C44 C45 -1.3(7)
C43 C44 C45 C46 -0.1(7)
C44 C45 C46 C47 0.4(7)
C43 C42 C47 C46 -2.0(6)
P2 C42 C47 C46 -176.8(3)
C45 C46 C47 C42 0.7(7)
C16 C17 N1 C14 -0.7(3)
C18 C17 N1 C14 176.5(2)
C15 C14 N1 C17 0.0(3)
C13 C14 N1 C17 174.6(2)
C32 C31 N2 C34 -0.3(3)
C18 C31 N2 C34 -176.2(2)
C33 C34 N2 C31 0.7(3)
C35 C34 N2 C31 -177.9(2)
C8 C7 P1 C1 66.0(2)
C12 C7 P1 C1 -112.4(3)
C8 C7 P1 C13 169.5(2)
C12 C7 P1 C13 -8.9(3)
C8 C7 P1 Cu -60.9(2)
C12 C7 P1 Cu 120.8(2)
C2 C1 P1 C7 -159.1(2)
C6 C1 P1 C7 26.5(3)
C2 C1 P1 C13 91.6(2)
C6 C1 P1 C13 -82.8(3)
C2 C1 P1 Cu -29.1(3)
C6 C1 P1 Cu 156.5(2)
C14 C13 P1 C7 86.6(2)
C14 C13 P1 C1 -167.0(2)
C14 C13 P1 Cu -46.0(2)
C47 C42 P2 C36 -124.4(3)
C43 C42 P2 C36 61.2(3)
C47 C42 P2 C35 129.2(3)
C43 C42 P2 C35 -45.3(3)
C47 C42 P2 Cu 7.3(3)
C43 C42 P2 Cu -167.1(3)
C41 C36 P2 C42 127.1(2)
C37 C36 P2 C42 -57.5(3)
C41 C36 P2 C35 -125.6(2)
C37 C36 P2 C35 49.9(3)
C41 C36 P2 Cu -7.5(3)
C37 C36 P2 Cu 168.0(2)
C34 C35 P2 C42 -73.1(2)
C34 C35 P2 C36 174.71(19)
C34 C35 P2 Cu 54.4(2)
C7 P1 Cu P2 4.63(11)
C1 P1 Cu P2 -116.91(10)
C13 P1 Cu P2 130.98(10)
C7 P1 Cu Cl -169.77(10)
C1 P1 Cu Cl 68.69(9)
C13 P1 Cu Cl -43.42(10)
C42 P2 Cu P1 -18.90(11)
C36 P2 Cu P1 110.62(9)
C35 P2 Cu P1 -136.76(9)
C42 P2 Cu Cl 155.53(10)
C36 P2 Cu Cl -74.94(9)
C35 P2 Cu Cl 37.68(9)
